data_2229032
loop_
_publ_author_name
'Zhu, Hualing'
'Ban, Litong'
'Zhang, Pingping'
'Zhao, Xinxin'
'Ren, Junjie'

_publ_section_title
;
 1,5-Dimethyl-4-{[(3-methyl-5-oxo-1-phenyl-4,5-dihydro-1<i>H</i>-pyrazol-4-ylidene)(thiophen-2-yl)methyl]amino}-2-phenyl-1<i>H</i>-pyrazol-3(2<i>H</i>)-one
;
_journal_coeditor_code DN2653
_journal_issue 2
_journal_name_full 'Acta Crystallographica Section E'
_journal_page_first o476
_journal_page_last o477
_journal_paper_doi 10.1107/S1600536811002467
_journal_volume 67
_journal_year 2011
_chemical_formula_iupac 'C26 H23 N5 O2 S'
_chemical_formula_moiety 'C26 H23 N5 O2 S'
_chemical_formula_sum 'C26 H23 N5 O2 S'
_chemical_formula_weight 469.55
_chemical_name_systematic
;
1,5-Dimethyl-4-{[(3-methyl-5-oxo-1-phenyl-4,5-dihydro-1<i>H</i>-pyrazol-4-
ylidene)(thiophen-2-yl)methyl]amino}-2-phenyl-1<i>H</i>-pyrazol-
3(2<i>H</i>)-one
;
_space_group_IT_number 15
_symmetry_cell_setting monoclinic
_symmetry_space_group_name_Hall '-C 2yc'
_symmetry_space_group_name_H-M 'C 1 2/c 1'
_atom_sites_solution_hydrogens geom
_atom_sites_solution_primary direct
_atom_sites_solution_secondary difmap
_audit_creation_method SHELXL-97
_cell_angle_alpha 90.00
_cell_angle_beta 99.011(8)
_cell_angle_gamma 90.00
_cell_formula_units_Z 8
_cell_length_a 27.098(3)
_cell_length_b 7.9045(8)
_cell_length_c 22.308(2)
_cell_measurement_reflns_used 5913
_cell_measurement_temperature 293(2)
_cell_measurement_theta_max 27.9
_cell_measurement_theta_min 2.6
_cell_volume 4719.3(8)
_computing_cell_refinement 'CrystalClear (Rigaku, 2008)'
_computing_data_collection 'CrystalClear (Rigaku, 2008)'
_computing_data_reduction 'CrystalClear (Rigaku, 2008)'
_computing_molecular_graphics 'ORTEPIII (Burnett & Johnson, 1996) and ORTEP-3 for Windows (Farrugia, 1997)'
_computing_publication_material 'SHELXL97 (Sheldrick, 2008)'
_computing_structure_refinement 'SHELXL97 (Sheldrick, 2008)'
_computing_structure_solution 'SHELXS97 (Sheldrick, 2008)'
_diffrn_ambient_temperature 293(2)
_diffrn_detector_area_resol_mean 7.31
_diffrn_measured_fraction_theta_full 0.985
_diffrn_measured_fraction_theta_max 0.985
_diffrn_measurement_device_type 'Rigaku Saturn'
_diffrn_measurement_method \w
_diffrn_radiation_monochromator multilayer
_diffrn_radiation_source 'rotating anode'
_diffrn_radiation_type MoK\a
_diffrn_radiation_wavelength 0.71075
_diffrn_reflns_av_R_equivalents 0.0368
_diffrn_reflns_av_sigmaI/netI 0.0374
_diffrn_reflns_limit_h_max 35
_diffrn_reflns_limit_h_min -35
_diffrn_reflns_limit_k_max 8
_diffrn_reflns_limit_k_min -10
_diffrn_reflns_limit_l_max 29
_diffrn_reflns_limit_l_min -29
_diffrn_reflns_number 22080
_diffrn_reflns_theta_full 27.91
_diffrn_reflns_theta_max 27.91
_diffrn_reflns_theta_min 2.57
_diffrn_standards_decay_% 0
_diffrn_standards_interval_count 0
_diffrn_standards_interval_time 0
_diffrn_standards_number 0
_exptl_absorpt_coefficient_mu 0.171
_exptl_absorpt_correction_T_max 0.9442
_exptl_absorpt_correction_T_min 0.9317
_exptl_absorpt_correction_type multi-scan
_exptl_absorpt_process_details '(CrystalClear; Rigaku, 2008)'
_exptl_crystal_colour colourless
_exptl_crystal_density_diffrn 1.322
_exptl_crystal_density_method 'not measured'
_exptl_crystal_description prism
_exptl_crystal_F_000 1968
_exptl_crystal_size_max 0.42
_exptl_crystal_size_mid 0.36
_exptl_crystal_size_min 0.34
_refine_diff_density_max 0.230
_refine_diff_density_min -0.249
_refine_ls_extinction_method none
_refine_ls_goodness_of_fit_ref 1.019
_refine_ls_hydrogen_treatment constr
_refine_ls_matrix_type full
_refine_ls_number_parameters 322
_refine_ls_number_reflns 5570
_refine_ls_number_restraints 22
_refine_ls_restrained_S_all 1.023
_refine_ls_R_factor_all 0.0720
_refine_ls_R_factor_gt 0.0494
_refine_ls_shift/su_max 0.003
_refine_ls_shift/su_mean 0.000
_refine_ls_structure_factor_coef Fsqd
_refine_ls_weighting_details 'calc w=1/[\s^2^(Fo^2^)+(0.0825P)^2^+0.0000P] where P=(Fo^2^+2Fc^2^)/3'
_refine_ls_weighting_scheme calc
_refine_ls_wR_factor_gt 0.1279
_refine_ls_wR_factor_ref 0.1441
_reflns_number_gt 3806
_reflns_number_total 5570
_reflns_threshold_expression I>2\s(I)
_cod_data_source_file dn2653.cif
_cod_data_source_block I
_cod_original_cell_volume 4719.4(9)
_cod_original_sg_symbol_H-M 'C 2/c'
_cod_database_code 2229032
_cod_database_fobs_code 2229032

loop_
_symmetry_equiv_pos_as_xyz
'x, y, z'
'-x, y, -z+1/2'
'x+1/2, y+1/2, z'
'-x+1/2, y+1/2, -z+1/2'
'-x, -y, -z'
'x, -y, z-1/2'
'-x+1/2, -y+1/2, -z'
'x+1/2, -y+1/2, z-1/2'

loop_
_atom_site_type_symbol
_atom_site_label
_atom_site_fract_x
_atom_site_fract_y
_atom_site_fract_z
_atom_site_U_iso_or_equiv
_atom_site_adp_type
_atom_site_calc_flag
_atom_site_refinement_flags
_atom_site_occupancy
_atom_site_disorder_assembly
_atom_site_disorder_group
O O1 0.25433(4) 1.02510(13) 0.08661(6) 0.0607(3) Uani d . 1 . .
O O2 0.08792(4) 0.72515(16) -0.01432(5) 0.0574(3) Uani d . 1 . .
N N1 0.30507(4) 0.78662(15) 0.09168(6) 0.0454(3) Uani d . 1 . .
N N2 0.29718(5) 0.61104(15) 0.09307(6) 0.0453(3) Uani d . 1 . .
N N3 0.17055(5) 0.75910(17) 0.06681(6) 0.0490(3) Uani d . 1 . .
H H3 0.1558 0.7573 0.0298 0.059 Uiso calc R 1 . .
N N4 0.01707(5) 0.77052(16) 0.03130(6) 0.0483(3) Uani d . 1 A .
N N5 0.00673(5) 0.81903(18) 0.08851(7) 0.0531(4) Uani d . 1 A .
C C1 0.25902(6) 0.87031(19) 0.08467(7) 0.0440(4) Uani d . 1 . .
C C2 0.22290(5) 0.73667(18) 0.07704(7) 0.0418(3) Uani d . 1 . .
C C3 0.24689(6) 0.58580(18) 0.07935(7) 0.0431(3) Uani d . 1 . .
C C4 0.22546(7) 0.4148(2) 0.06696(9) 0.0652(5) Uani d . 1 . .
H H4A 0.1900 0.4190 0.0665 0.098 Uiso calc R 1 . .
H H4B 0.2402 0.3383 0.0981 0.098 Uiso calc R 1 . .
H H4C 0.2323 0.3762 0.0283 0.098 Uiso calc R 1 . .
C C5 0.35010(6) 0.8549(2) 0.12487(7) 0.0473(4) Uani d . 1 . .
C C6 0.36892(6) 1.0029(2) 0.10435(8) 0.0560(4) Uani d . 1 . .
H H6 0.3523 1.0563 0.0698 0.067 Uiso calc R 1 . .
C C7 0.41249(7) 1.0712(3) 0.13541(11) 0.0717(6) Uani d . 1 . .
H H7 0.4250 1.1720 0.1223 0.086 Uiso calc R 1 . .
C C8 0.43721(8) 0.9902(3) 0.18544(12) 0.0836(7) Uani d . 1 . .
H H8 0.4667 1.0357 0.2060 0.100 Uiso calc R 1 . .
C C9 0.41887(8) 0.8425(3) 0.20554(10) 0.0843(6) Uani d . 1 . .
H H9 0.4363 0.7876 0.2392 0.101 Uiso calc R 1 . .
C C10 0.37464(7) 0.7747(3) 0.17596(9) 0.0655(5) Uani d . 1 . .
H H10 0.3616 0.6765 0.1903 0.079 Uiso calc R 1 . .
C C11 0.33387(7) 0.4992(2) 0.07232(9) 0.0628(5) Uani d . 1 . .
H H11A 0.3337 0.3918 0.0924 0.094 Uiso calc R 1 . .
H H11B 0.3665 0.5489 0.0816 0.094 Uiso calc R 1 . .
H H11C 0.3256 0.4832 0.0293 0.094 Uiso calc R 1 . .
C C12 0.14164(6) 0.78314(18) 0.11001(7) 0.0431(4) Uani d . 1 . .
S S1 0.16071(3) 0.63681(8) 0.22363(3) 0.0702(2) Uani d PD 0.82 A 1
C C13 0.16636(6) 0.79831(19) 0.17339(7) 0.0468(4) Uani d PD 0.82 A 1
C C14 0.19533(11) 0.9188(3) 0.20297(12) 0.0704(8) Uani d PD 0.82 A 1
H H14 0.2031 1.0169 0.1834 0.085 Uiso calc PR 0.82 A 1
C C15 0.21288(18) 0.8917(6) 0.26270(14) 0.0765(8) Uani d PD 0.82 A 1
H H15 0.2330 0.9675 0.2874 0.092 Uiso calc PR 0.82 A 1
C C16 0.19767(14) 0.7430(5) 0.28143(13) 0.0709(9) Uani d PD 0.82 A 1
H H16 0.2060 0.7018 0.3208 0.085 Uiso calc PR 0.82 A 1
S S1' 0.20046(19) 0.9710(5) 0.1965(2) 0.0702(2) Uani d PD 0.18 A 2
C C13' 0.16636(6) 0.79831(19) 0.17339(7) 0.0468(4) Uani d PD 0.18 A 2
C C14' 0.1637(5) 0.6894(16) 0.2181(5) 0.0704(8) Uani d PD 0.18 A 2
H H14' 0.1463 0.5877 0.2123 0.085 Uiso calc PR 0.18 A 2
C C15' 0.1879(8) 0.738(2) 0.2721(6) 0.0765(8) Uani d PD 0.18 A 2
H H15' 0.1895 0.6745 0.3075 0.092 Uiso calc PR 0.18 A 2
C C16' 0.2097(7) 0.889(2) 0.2692(6) 0.0709(9) Uani d PD 0.18 A 2
H H16' 0.2278 0.9432 0.3025 0.085 Uiso calc PR 0.18 A 2
C C17 0.06744(5) 0.75638(19) 0.03103(7) 0.0449(4) Uani d . 1 . .
C C18 0.09039(6) 0.78841(18) 0.09237(7) 0.0437(4) Uani d . 1 A .
C C19 0.04936(6) 0.8289(2) 0.12425(8) 0.0504(4) Uani d . 1 . .
C C20 0.05032(7) 0.8851(3) 0.18855(9) 0.0727(6) Uani d . 1 A .
H H20A 0.0181 0.9285 0.1934 0.109 Uiso calc R 1 . .
H H20B 0.0750 0.9721 0.1982 0.109 Uiso calc R 1 . .
H H20C 0.0585 0.7907 0.2153 0.109 Uiso calc R 1 . .
C C21 -0.02273(6) 0.75001(19) -0.01723(7) 0.0468(4) Uani d . 1 . .
C C22 -0.01595(7) 0.6573(2) -0.06807(8) 0.0579(4) Uani d . 1 A .
H H22 0.0149 0.6082 -0.0706 0.069 Uiso calc R 1 . .
C C23 -0.05544(7) 0.6384(2) -0.11491(9) 0.0648(5) Uani d . 1 . .
H H23 -0.0511 0.5759 -0.1490 0.078 Uiso calc R 1 A .
C C24 -0.10124(7) 0.7112(2) -0.11174(9) 0.0650(5) Uani d . 1 A .
H H24 -0.1276 0.6986 -0.1436 0.078 Uiso calc R 1 . .
C C25 -0.10744(7) 0.8021(2) -0.06118(9) 0.0618(5) Uani d . 1 . .
H H25 -0.1383 0.8510 -0.0588 0.074 Uiso calc R 1 A .
C C26 -0.06879(6) 0.8225(2) -0.01381(9) 0.0540(4) Uani d . 1 A .
H H26 -0.0735 0.8844 0.0203 0.065 Uiso calc R 1 . .

loop_
_atom_site_aniso_label
_atom_site_aniso_U_11
_atom_site_aniso_U_22
_atom_site_aniso_U_33
_atom_site_aniso_U_12
_atom_site_aniso_U_13
_atom_site_aniso_U_23
O1 0.0648(7) 0.0375(6) 0.0805(9) 0.0072(5) 0.0132(6) 0.0016(5)
O2 0.0493(6) 0.0790(8) 0.0465(7) 0.0004(6) 0.0160(5) -0.0109(6)
N1 0.0438(7) 0.0364(7) 0.0564(8) 0.0001(5) 0.0095(6) -0.0004(5)
N2 0.0477(8) 0.0353(7) 0.0541(8) 0.0042(5) 0.0122(6) -0.0015(5)
N3 0.0451(7) 0.0643(8) 0.0390(7) 0.0024(6) 0.0108(6) -0.0003(6)
N4 0.0422(7) 0.0559(8) 0.0494(8) -0.0021(6) 0.0152(6) -0.0073(6)
N5 0.0494(8) 0.0609(9) 0.0531(8) -0.0029(6) 0.0206(7) -0.0073(6)
C1 0.0466(9) 0.0403(8) 0.0462(9) 0.0041(7) 0.0108(7) 0.0004(6)
C2 0.0427(8) 0.0444(8) 0.0395(8) 0.0028(6) 0.0100(6) 0.0004(6)
C3 0.0506(9) 0.0411(8) 0.0393(8) -0.0014(7) 0.0122(7) 0.0008(6)
C4 0.0727(12) 0.0466(10) 0.0756(13) -0.0091(9) 0.0088(10) -0.0026(8)
C5 0.0449(9) 0.0492(9) 0.0496(9) -0.0004(7) 0.0132(7) -0.0053(7)
C6 0.0548(10) 0.0545(10) 0.0615(11) -0.0064(8) 0.0180(8) -0.0054(8)
C7 0.0580(12) 0.0731(13) 0.0879(15) -0.0165(10) 0.0234(11) -0.0217(11)
C8 0.0542(12) 0.1040(18) 0.0905(17) -0.0113(12) 0.0047(12) -0.0319(14)
C9 0.0697(14) 0.1072(18) 0.0688(14) 0.0025(13) -0.0116(11) -0.0062(13)
C10 0.0655(12) 0.0736(13) 0.0562(11) -0.0005(10) 0.0059(9) 0.0044(9)
C11 0.0650(11) 0.0491(10) 0.0797(13) 0.0140(8) 0.0277(10) -0.0015(9)
C12 0.0502(9) 0.0384(8) 0.0426(8) -0.0014(6) 0.0134(7) 0.0004(6)
S1 0.0933(5) 0.0628(5) 0.0532(4) -0.0107(4) 0.0077(3) 0.0143(3)
C13 0.0493(9) 0.0510(9) 0.0418(8) 0.0006(7) 0.0129(7) -0.0007(7)
C14 0.111(2) 0.0564(18) 0.0461(14) -0.0152(16) 0.0183(13) 0.0058(12)
C15 0.0871(19) 0.096(2) 0.0469(15) -0.0203(15) 0.0134(14) -0.0138(14)
C16 0.079(2) 0.093(2) 0.0389(14) 0.0077(16) 0.0025(13) 0.0086(14)
S1' 0.0933(5) 0.0628(5) 0.0532(4) -0.0107(4) 0.0077(3) 0.0143(3)
C13' 0.0493(9) 0.0510(9) 0.0418(8) 0.0006(7) 0.0129(7) -0.0007(7)
C14' 0.111(2) 0.0564(18) 0.0461(14) -0.0152(16) 0.0183(13) 0.0058(12)
C15' 0.0871(19) 0.096(2) 0.0469(15) -0.0203(15) 0.0134(14) -0.0138(14)
C16' 0.079(2) 0.093(2) 0.0389(14) 0.0077(16) 0.0025(13) 0.0086(14)
C17 0.0441(9) 0.0447(8) 0.0481(9) -0.0024(7) 0.0144(7) -0.0034(6)
C18 0.0440(9) 0.0450(8) 0.0447(8) -0.0030(6) 0.0149(7) -0.0023(6)
C19 0.0507(10) 0.0533(9) 0.0509(9) -0.0034(7) 0.0197(8) -0.0041(7)
C20 0.0693(12) 0.0975(16) 0.0566(11) 0.0001(10) 0.0262(9) -0.0158(10)
C21 0.0442(9) 0.0437(8) 0.0537(9) -0.0050(7) 0.0113(7) 0.0004(7)
C22 0.0509(10) 0.0610(11) 0.0621(11) 0.0011(8) 0.0097(8) -0.0105(8)
C23 0.0668(12) 0.0650(12) 0.0613(12) -0.0039(9) 0.0056(9) -0.0120(9)
C24 0.0592(11) 0.0631(12) 0.0688(12) -0.0045(9) -0.0019(9) 0.0008(9)
C25 0.0492(10) 0.0544(11) 0.0810(14) 0.0022(8) 0.0077(9) 0.0043(9)
C26 0.0488(10) 0.0487(9) 0.0660(11) -0.0009(7) 0.0138(8) -0.0033(8)

loop_
_atom_type_symbol
_atom_type_description
_atom_type_scat_dispersion_real
_atom_type_scat_dispersion_imag
_atom_type_scat_source
C C 0.0033 0.0016 'International Tables Vol C Tables 4.2.6.8 and 6.1.1.4'
H H 0.0000 0.0000 'International Tables Vol C Tables 4.2.6.8 and 6.1.1.4'
N N 0.0061 0.0033 'International Tables Vol C Tables 4.2.6.8 and 6.1.1.4'
O O 0.0106 0.0060 'International Tables Vol C Tables 4.2.6.8 and 6.1.1.4'
S S 0.1246 0.1234 'International Tables Vol C Tables 4.2.6.8 and 6.1.1.4'

loop_
_geom_angle_atom_site_label_1
_geom_angle_atom_site_label_2
_geom_angle_atom_site_label_3
_geom_angle_site_symmetry_1
_geom_angle_site_symmetry_3
_geom_angle
_geom_angle_publ_flag
C1 N1 N2 . . 109.46(11) ?
C1 N1 C5 . . 123.58(12) ?
N2 N1 C5 . . 118.79(12) ?
C3 N2 N1 . . 106.84(11) ?
C3 N2 C11 . . 123.14(13) ?
N1 N2 C11 . . 118.55(12) ?
C12 N3 C2 . . 125.74(14) ?
C12 N3 H3 . . 117.1 ?
C2 N3 H3 . . 117.1 ?
C17 N4 N5 . . 111.56(13) ?
C17 N4 C21 . . 128.95(13) ?
N5 N4 C21 . . 119.43(12) ?
C19 N5 N4 . . 106.83(12) ?
O1 C1 N1 . . 124.12(14) ?
O1 C1 C2 . . 131.66(14) ?
N1 C1 C2 . . 104.21(12) ?
C3 C2 N3 . . 125.48(14) ?
C3 C2 C1 . . 109.25(13) ?
N3 C2 C1 . . 125.25(13) ?
C2 C3 N2 . . 109.66(13) ?
C2 C3 C4 . . 128.65(15) ?
N2 C3 C4 . . 121.65(14) ?
C3 C4 H4A . . 109.5 ?
C3 C4 H4B . . 109.5 ?
H4A C4 H4B . . 109.5 ?
C3 C4 H4C . . 109.5 ?
H4A C4 H4C . . 109.5 ?
H4B C4 H4C . . 109.5 ?
C10 C5 C6 . . 120.45(17) ?
C10 C5 N1 . . 121.06(15) ?
C6 C5 N1 . . 118.48(15) ?
C7 C6 C5 . . 119.67(19) ?
C7 C6 H6 . . 120.2 ?
C5 C6 H6 . . 120.2 ?
C8 C7 C6 . . 119.8(2) ?
C8 C7 H7 . . 120.1 ?
C6 C7 H7 . . 120.1 ?
C7 C8 C9 . . 120.6(2) ?
C7 C8 H8 . . 119.7 ?
C9 C8 H8 . . 119.7 ?
C8 C9 C10 . . 120.4(2) ?
C8 C9 H9 . . 119.8 ?
C10 C9 H9 . . 119.8 ?
C5 C10 C9 . . 119.1(2) ?
C5 C10 H10 . . 120.5 ?
C9 C10 H10 . . 120.5 ?
N2 C11 H11A . . 109.5 ?
N2 C11 H11B . . 109.5 ?
H11A C11 H11B . . 109.5 ?
N2 C11 H11C . . 109.5 ?
H11A C11 H11C . . 109.5 ?
H11B C11 H11C . . 109.5 ?
N3 C12 C18 . . 118.10(14) ?
N3 C12 C13 . . 118.08(14) ?
C18 C12 C13 . . 123.81(13) ?
C13 S1 C16 . . 91.47(12) ?
C14 C13 C12 . . 132.40(16) ?
C14 C13 S1 . . 108.14(15) ?
C12 C13 S1 . . 119.45(12) ?
C13 C14 C15 . . 117.3(3) ?
C13 C14 H14 . . 121.3 ?
C15 C14 H14 . . 121.3 ?
C16 C15 C14 . . 111.6(3) ?
C16 C15 H15 . . 124.2 ?
C14 C15 H15 . . 124.2 ?
C15 C16 S1 . . 111.5(3) ?
C15 C16 H16 . . 124.2 ?
S1 C16 H16 . . 124.2 ?
C15' C14' H14' . . 122.8 ?
C16' C15' C14' . . 111.7(12) ?
C16' C15' H15' . . 124.1 ?
C14' C15' H15' . . 124.1 ?
C15' C16' S1' . . 112.5(11) ?
C15' C16' H16' . . 123.7 ?
S1' C16' H16' . . 123.7 ?
O2 C17 N4 . . 125.97(15) ?
O2 C17 C18 . . 128.66(14) ?
N4 C17 C18 . . 105.36(12) ?
C12 C18 C17 . . 122.15(13) ?
C12 C18 C19 . . 132.96(15) ?
C17 C18 C19 . . 104.85(13) ?
N5 C19 C18 . . 111.29(14) ?
N5 C19 C20 . . 119.07(14) ?
C18 C19 C20 . . 129.57(16) ?
C19 C20 H20A . . 109.5 ?
C19 C20 H20B . . 109.5 ?
H20A C20 H20B . . 109.5 ?
C19 C20 H20C . . 109.5 ?
H20A C20 H20C . . 109.5 ?
H20B C20 H20C . . 109.5 ?
C26 C21 C22 . . 119.95(16) ?
C26 C21 N4 . . 119.76(15) ?
C22 C21 N4 . . 120.29(14) ?
C23 C22 C21 . . 119.30(16) ?
C23 C22 H22 . . 120.3 ?
C21 C22 H22 . . 120.3 ?
C24 C23 C22 . . 120.84(18) ?
C24 C23 H23 . . 119.6 ?
C22 C23 H23 . . 119.6 ?
C25 C24 C23 . . 119.24(18) ?
C25 C24 H24 . . 120.4 ?
C23 C24 H24 . . 120.4 ?
C24 C25 C26 . . 121.12(17) ?
C24 C25 H25 . . 119.4 ?
C26 C25 H25 . . 119.4 ?
C25 C26 C21 . . 119.55(17) ?
C25 C26 H26 . . 120.2 ?
C21 C26 H26 . . 120.2 ?

loop_
_geom_bond_atom_site_label_1
_geom_bond_atom_site_label_2
_geom_bond_site_symmetry_2
_geom_bond_distance
_geom_bond_publ_flag
O1 C1 . 1.2316(17) ?
O2 C17 . 1.2524(16) ?
N1 C1 . 1.3994(19) ?
N1 N2 . 1.4054(17) ?
N1 C5 . 1.430(2) ?
N2 C3 . 1.3637(19) ?
N2 C11 . 1.4590(19) ?
N3 C12 . 1.3471(18) ?
N3 C2 . 1.412(2) ?
N3 H3 . 0.8600 ?
N4 C17 . 1.3703(19) ?
N4 N5 . 1.4023(17) ?
N4 C21 . 1.413(2) ?
N5 C19 . 1.299(2) ?
C1 C2 . 1.432(2) ?
C2 C3 . 1.355(2) ?
C3 C4 . 1.480(2) ?
C4 H4A . 0.9600 ?
C4 H4B . 0.9600 ?
C4 H4C . 0.9600 ?
C5 C10 . 1.380(2) ?
C5 C6 . 1.383(2) ?
C6 C7 . 1.382(3) ?
C6 H6 . 0.9300 ?
C7 C8 . 1.368(3) ?
C7 H7 . 0.9300 ?
C8 C9 . 1.371(3) ?
C8 H8 . 0.9300 ?
C9 C10 . 1.382(3) ?
C9 H9 . 0.9300 ?
C10 H10 . 0.9300 ?
C11 H11A . 0.9600 ?
C11 H11B . 0.9600 ?
C11 H11C . 0.9600 ?
C12 C18 . 1.384(2) ?
C12 C13 . 1.472(2) ?
S1 C13 . 1.7213(16) ?
S1 C16 . 1.722(3) ?
C13 C14 . 1.340(3) ?
C14 C15 . 1.360(4) ?
C14 H14 . 0.9300 ?
C15 C16 . 1.335(3) ?
C15 H15 . 0.9300 ?
C16 H16 . 0.9300 ?
S1' C16' . 1.728(10) ?
C14' C15' . 1.336(8) ?
C14' H14' . 0.9300 ?
C15' C16' . 1.336(8) ?
C15' H15' . 0.9300 ?
C16' H16' . 0.9300 ?
C17 C18 . 1.434(2) ?
C18 C19 . 1.446(2) ?
C19 C20 . 1.498(2) ?
C20 H20A . 0.9600 ?
C20 H20B . 0.9600 ?
C20 H20C . 0.9600 ?
C21 C26 . 1.386(2) ?
C21 C22 . 1.387(2) ?
C22 C23 . 1.382(3) ?
C22 H22 . 0.9300 ?
C23 C24 . 1.380(3) ?
C23 H23 . 0.9300 ?
C24 C25 . 1.370(3) ?
C24 H24 . 0.9300 ?
C25 C26 . 1.376(3) ?
C25 H25 . 0.9300 ?
C26 H26 . 0.9300 ?

loop_
_geom_hbond_atom_site_label_D
_geom_hbond_atom_site_label_H
_geom_hbond_atom_site_label_A
_geom_hbond_site_symmetry_A
_geom_hbond_distance_DH
_geom_hbond_distance_HA
_geom_hbond_distance_DA
_geom_hbond_angle_DHA
N3 H3 O2 . 0.86 1.96 2.6631(18) 138

loop_
_geom_torsion_atom_site_label_1
_geom_torsion_atom_site_label_2
_geom_torsion_atom_site_label_3
_geom_torsion_atom_site_label_4
_geom_torsion_site_symmetry_1
_geom_torsion_site_symmetry_2
_geom_torsion_site_symmetry_3
_geom_torsion_site_symmetry_4
_geom_torsion
_geom_torsion_publ_flag
C1 N1 N2 C3 . . . . 7.51(15) ?
C5 N1 N2 C3 . . . . 157.23(12) ?
C1 N1 N2 C11 . . . . 152.10(15) ?
C5 N1 N2 C11 . . . . -58.19(19) ?
C17 N4 N5 C19 . . . . -2.41(18) ?
C21 N4 N5 C19 . . . . -179.86(14) ?
N2 N1 C1 O1 . . . . 174.18(15) ?
C5 N1 C1 O1 . . . . 26.2(2) ?
N2 N1 C1 C2 . . . . -4.47(15) ?
C5 N1 C1 C2 . . . . -152.43(14) ?
C12 N3 C2 C3 . . . . 97.57(19) ?
C12 N3 C2 C1 . . . . -84.5(2) ?
O1 C1 C2 C3 . . . . -178.69(17) ?
N1 C1 C2 C3 . . . . -0.18(16) ?
O1 C1 C2 N3 . . . . 3.1(3) ?
N1 C1 C2 N3 . . . . -178.36(13) ?
N3 C2 C3 N2 . . . . -176.91(13) ?
C1 C2 C3 N2 . . . . 4.92(17) ?
N3 C2 C3 C4 . . . . 5.7(3) ?
C1 C2 C3 C4 . . . . -172.46(16) ?
N1 N2 C3 C2 . . . . -7.60(16) ?
C11 N2 C3 C2 . . . . -150.16(14) ?
N1 N2 C3 C4 . . . . 170.00(14) ?
C11 N2 C3 C4 . . . . 27.4(2) ?
C1 N1 C5 C10 . . . . 117.51(17) ?
N2 N1 C5 C10 . . . . -27.7(2) ?
C1 N1 C5 C6 . . . . -63.0(2) ?
N2 N1 C5 C6 . . . . 151.78(13) ?
C10 C5 C6 C7 . . . . -0.2(2) ?
N1 C5 C6 C7 . . . . -179.70(14) ?
C5 C6 C7 C8 . . . . 1.3(3) ?
C6 C7 C8 C9 . . . . -0.7(3) ?
C7 C8 C9 C10 . . . . -1.0(3) ?
C6 C5 C10 C9 . . . . -1.4(3) ?
N1 C5 C10 C9 . . . . 178.03(16) ?
C8 C9 C10 C5 . . . . 2.0(3) ?
C2 N3 C12 C18 . . . . -174.54(14) ?
C2 N3 C12 C13 . . . . 4.1(2) ?
N3 C12 C13 C14 . . . . 69.7(2) ?
C18 C12 C13 C14 . . . . -111.8(2) ?
N3 C12 C13 S1 . . . . -109.04(14) ?
C18 C12 C13 S1 . . . . 69.48(18) ?
C16 S1 C13 C14 . . . . 0.23(16) ?
C16 S1 C13 C12 . . . . 179.22(18) ?
C12 C13 C14 C15 . . . . -179.3(2) ?
S1 C13 C14 C15 . . . . -0.51(16) ?
C13 C14 C15 C16 . . . . 0.6(2) ?
C14 C15 C16 S1 . . . . -0.4(2) ?
C13 S1 C16 C15 . . . . 0.1(2) ?
C14' C15' C16' S1' . . . . -1.0(5) ?
N5 N4 C17 O2 . . . . -175.43(15) ?
C21 N4 C17 O2 . . . . 1.7(3) ?
N5 N4 C17 C18 . . . . 3.33(16) ?
C21 N4 C17 C18 . . . . -179.53(14) ?
N3 C12 C18 C17 . . . . 4.9(2) ?
C13 C12 C18 C17 . . . . -173.64(14) ?
N3 C12 C18 C19 . . . . -172.35(16) ?
C13 C12 C18 C19 . . . . 9.1(3) ?
O2 C17 C18 C12 . . . . -2.1(3) ?
N4 C17 C18 C12 . . . . 179.21(14) ?
O2 C17 C18 C19 . . . . 175.83(16) ?
N4 C17 C18 C19 . . . . -2.88(16) ?
N4 N5 C19 C18 . . . . 0.41(18) ?
N4 N5 C19 C20 . . . . 177.69(15) ?
C12 C18 C19 N5 . . . . 179.15(16) ?
C17 C18 C19 N5 . . . . 1.57(18) ?
C12 C18 C19 C20 . . . . 2.2(3) ?
C17 C18 C19 C20 . . . . -175.35(18) ?
C17 N4 C21 C26 . . . . -158.43(15) ?
N5 N4 C21 C26 . . . . 18.5(2) ?
C17 N4 C21 C22 . . . . 21.8(2) ?
N5 N4 C21 C22 . . . . -161.24(15) ?
C26 C21 C22 C23 . . . . 0.1(3) ?
N4 C21 C22 C23 . . . . 179.81(15) ?
C21 C22 C23 C24 . . . . 0.3(3) ?
C22 C23 C24 C25 . . . . -0.4(3) ?
C23 C24 C25 C26 . . . . 0.2(3) ?
C24 C25 C26 C21 . . . . 0.1(3) ?
C22 C21 C26 C25 . . . . -0.2(2) ?
N4 C21 C26 C25 . . . . -179.99(15) ?
